data_2232944
loop_
_publ_author_name
'Gurumoorthy, Anuradha'
'Gopalsamy, Vasuki'
'Ramamurthi, K.'
'\"Unl\"uer, Dilek'
'\,Celik, Fatih'

_publ_section_title
;
 4-[2-(4-Methoxyphenyl)ethyl]-3-(thiophen-2-ylmethyl)-1<i>H</i>-1,2,4-triazol-5(4<i>H</i>)-one
 monohydrate
;
_journal_coeditor_code SU2321
_journal_issue 12
_journal_name_full 'Acta Crystallographica Section E'
_journal_page_first o3188
_journal_page_last o3189
_journal_paper_doi 10.1107/S1600536811045508
_journal_volume 67
_journal_year 2011
_chemical_formula_iupac 'C16 H17 N3 O2 S, H2 O'
_chemical_formula_moiety 'C16 H17 N3 O2 S, H2 O'
_chemical_formula_sum 'C16 H19 N3 O3 S'
_chemical_formula_weight 333.40
_chemical_name_systematic
;
4-[2-(4-methoxyphenyl)ethyl]-3-(thiophen-2-ylmethyl)-1<i>H</i>-1,2,4-triazol-
5(4<i>H</i>)-one monohydrate
;
_space_group_IT_number 14
_symmetry_cell_setting monoclinic
_symmetry_space_group_name_Hall '-P 2yn'
_symmetry_space_group_name_H-M 'P 1 21/n 1'
_atom_sites_solution_hydrogens geom
_atom_sites_solution_primary direct
_atom_sites_solution_secondary difmap
_audit_creation_method SHELXL-97
_cell_angle_alpha 90.00
_cell_angle_beta 102.0570(10)
_cell_angle_gamma 90.00
_cell_formula_units_Z 4
_cell_length_a 6.79450(10)
_cell_length_b 30.8791(7)
_cell_length_c 7.8564(2)
_cell_measurement_reflns_used 7004
_cell_measurement_temperature 292(2)
_cell_measurement_theta_max 32.1
_cell_measurement_theta_min 2.6
_cell_volume 1611.97(6)
_computing_cell_refinement 'SAINT-Plus (Bruker, 2004)'
_computing_data_collection 'APEX2 (Bruker, 2004)'
_computing_data_reduction 'SAINT-Plus (Bruker, 2004)'
_computing_molecular_graphics 'ORTEP-3 (Farrugia, 1997) and PLATON (Spek, 2009)'
_computing_publication_material 'SHELXL97 (Sheldrick, 2008)'
_computing_structure_refinement 'SHELXL97 (Sheldrick, 2008)'
_computing_structure_solution 'SIR92 (Altomare <i>et al.</i>, 1993)'
_diffrn_ambient_temperature 292(2)
_diffrn_measured_fraction_theta_full 1.000
_diffrn_measured_fraction_theta_max 1.000
_diffrn_measurement_device_type 'Bruker APEXII KappaCCD'
_diffrn_measurement_method '\w and \f scan'
_diffrn_radiation_monochromator graphite
_diffrn_radiation_source 'fine-focus sealed tube'
_diffrn_radiation_type MoK\a
_diffrn_radiation_wavelength 0.71073
_diffrn_reflns_av_R_equivalents 0.0236
_diffrn_reflns_av_sigmaI/netI 0.0123
_diffrn_reflns_limit_h_max 8
_diffrn_reflns_limit_h_min -8
_diffrn_reflns_limit_k_max 38
_diffrn_reflns_limit_k_min -38
_diffrn_reflns_limit_l_max 9
_diffrn_reflns_limit_l_min -9
_diffrn_reflns_number 30445
_diffrn_reflns_theta_full 25.99
_diffrn_reflns_theta_max 25.99
_diffrn_reflns_theta_min 2.64
_diffrn_standards_decay_% 0
_exptl_absorpt_coefficient_mu 0.219
_exptl_absorpt_correction_T_max 0.962
_exptl_absorpt_correction_T_min 0.901
_exptl_absorpt_correction_type multi-scan
_exptl_absorpt_process_details '(SADABS; Bruker, 2004)'
_exptl_crystal_colour colourless
_exptl_crystal_density_diffrn 1.374
_exptl_crystal_density_method 'not measured'
_exptl_crystal_description block
_exptl_crystal_F_000 704
_exptl_crystal_size_max 0.30
_exptl_crystal_size_mid 0.25
_exptl_crystal_size_min 0.20
_refine_diff_density_max 0.160
_refine_diff_density_min -0.227
_refine_ls_extinction_method none
_refine_ls_goodness_of_fit_ref 1.079
_refine_ls_hydrogen_treatment mixed
_refine_ls_matrix_type full
_refine_ls_number_parameters 240
_refine_ls_number_reflns 3176
_refine_ls_number_restraints 0
_refine_ls_restrained_S_all 1.079
_refine_ls_R_factor_all 0.0407
_refine_ls_R_factor_gt 0.0363
_refine_ls_shift/su_max 0.000
_refine_ls_shift/su_mean 0.000
_refine_ls_structure_factor_coef Fsqd
_refine_ls_weighting_details 'calc w=1/[\s^2^(Fo^2^)+(0.0386P)^2^+0.4907P] where P=(Fo^2^+2Fc^2^)/3'
_refine_ls_weighting_scheme calc
_refine_ls_wR_factor_gt 0.0862
_refine_ls_wR_factor_ref 0.0897
_reflns_number_gt 2877
_reflns_number_total 3176
_reflns_threshold_expression I>2sigma(I)
_cod_data_source_file su2321.cif
_cod_data_source_block I
_cod_original_sg_symbol_H-M 'P 21/n'
_cod_database_code 2232944
_cod_database_fobs_code 2232944

loop_
_symmetry_equiv_pos_as_xyz
'x, y, z'
'-x+1/2, y+1/2, -z+1/2'
'-x, -y, -z'
'x-1/2, -y-1/2, z-1/2'

loop_
_atom_site_type_symbol
_atom_site_label
_atom_site_fract_x
_atom_site_fract_y
_atom_site_fract_z
_atom_site_U_iso_or_equiv
_atom_site_adp_type
_atom_site_calc_flag
_atom_site_refinement_flags
_atom_site_occupancy
_atom_site_symmetry_multiplicity
_atom_site_disorder_assembly
_atom_site_disorder_group
S S1 0.5309(3) 0.08013(7) 0.3984(2) 0.0486(3) Uani d P 0.634(4) 1 A 1
C C3 0.7012(18) 0.1520(3) 0.3706(15) 0.083(5) Uani d P 0.634(4) 1 A 1
H H3 0.7865 0.1737 0.3470 0.099 Uiso calc PR 0.634(4) 1 A 1
S S1' 0.7024(6) 0.15919(17) 0.3771(5) 0.0490(6) Uani d P 0.366(4) 1 A 2
C C3' 0.562(2) 0.0828(5) 0.386(2) 0.083(7) Uani d P 0.366(4) 1 A 2
H H3' 0.5387 0.0531 0.3765 0.100 Uiso calc PR 0.366(4) 1 A 2
O O1 0.86927(14) 0.01851(4) -0.29652(13) 0.0451(3) Uani d . 1 1 A .
O O2 0.83597(18) 0.25350(4) 0.13401(18) 0.0602(3) Uani d . 1 1 . .
N N1 0.61110(16) 0.05605(4) 0.01137(15) 0.0377(3) Uani d . 1 1 A .
N N2 0.62048(17) 0.03584(4) -0.14363(15) 0.0381(3) Uani d . 1 1 A .
H H2A 0.510(3) 0.0281(6) -0.213(2) 0.052(5) Uiso d . 1 1 . .
N N3 0.92215(15) 0.05475(3) -0.03060(13) 0.0293(2) Uani d . 1 1 A .
C C1 0.4375(3) 0.12019(8) 0.4753(2) 0.0672(6) Uani d . 1 1 . .
H H1 0.3274 0.1176 0.5278 0.081 Uiso calc R 1 1 A 1
C C2 0.5251(3) 0.15777(7) 0.4608(2) 0.0710(6) Uani d . 1 1 A .
H H2 0.4850 0.1841 0.5001 0.085 Uiso calc R 1 1 B 1
C C4 0.7112(2) 0.10794(5) 0.32991(17) 0.0362(3) Uani d . 1 1 . .
C C5 0.8700(2) 0.08860(5) 0.24723(18) 0.0390(3) Uani d . 1 1 A .
H H5A 0.9634 0.1113 0.2317 0.047 Uiso calc R 1 1 . .
H H5B 0.9446 0.0675 0.3267 0.047 Uiso calc R 1 1 . .
C C6 0.79510(18) 0.06713(4) 0.07565(16) 0.0311(3) Uani d . 1 1 . .
C C7 0.80746(18) 0.03455(4) -0.17298(16) 0.0319(3) Uani d . 1 1 . .
C C8 1.13309(17) 0.06594(4) -0.02062(17) 0.0328(3) Uani d . 1 1 . .
H H8A 1.2025 0.0414 -0.0577 0.039 Uiso calc R 1 1 A .
H H8B 1.1963 0.0725 0.0991 0.039 Uiso calc R 1 1 . .
C C9 1.1530(2) 0.10497(5) -0.13524(19) 0.0384(3) Uani d . 1 1 A .
H H9A 1.2942 0.1096 -0.1351 0.046 Uiso calc R 1 1 . .
H H9B 1.0846 0.0987 -0.2539 0.046 Uiso calc R 1 1 . .
C C10 1.0665(2) 0.14568(4) -0.07543(17) 0.0352(3) Uani d . 1 1 . .
C C11 1.1851(2) 0.17298(5) 0.0446(2) 0.0442(3) Uani d . 1 1 A .
H H11 1.3213 0.1669 0.0821 0.053 Uiso calc R 1 1 . .
C C12 1.1050(2) 0.20875(5) 0.1088(2) 0.0493(4) Uani d . 1 1 . .
H H12 1.1876 0.2268 0.1878 0.059 Uiso calc R 1 1 A .
C C13 0.9017(2) 0.21811(4) 0.0567(2) 0.0422(3) Uani d . 1 1 A .
C C14 0.7812(2) 0.19195(5) -0.0651(2) 0.0430(3) Uani d . 1 1 . .
H H14 0.6453 0.1983 -0.1032 0.052 Uiso calc R 1 1 A .
C C15 0.8653(2) 0.15618(5) -0.12984(18) 0.0397(3) Uani d . 1 1 A .
H H15 0.7839 0.1388 -0.2123 0.048 Uiso calc R 1 1 . .
C C16 0.6266(3) 0.26164(7) 0.1030(3) 0.0679(5) Uani d . 1 1 . .
H H16A 0.6017 0.2865 0.1685 0.102 Uiso calc R 1 1 . .
H H16B 0.5590 0.2369 0.1382 0.102 Uiso calc R 1 1 . .
H H16C 0.5769 0.2669 -0.0188 0.102 Uiso calc R 1 1 . .
O O3 0.25229(16) 0.02104(4) 0.61748(16) 0.0549(3) Uani d . 1 1 . .
H H3A 0.240(3) 0.0083(7) 0.520(3) 0.065(6) Uiso d . 1 1 . .
H H3B 0.139(3) 0.0193(7) 0.649(3) 0.072(6) Uiso d . 1 1 . .

loop_
_atom_site_aniso_label
_atom_site_aniso_U_11
_atom_site_aniso_U_22
_atom_site_aniso_U_33
_atom_site_aniso_U_12
_atom_site_aniso_U_13
_atom_site_aniso_U_23
S1 0.0394(4) 0.0651(8) 0.0458(5) -0.0037(4) 0.0195(4) 0.0000(5)
C3 0.091(6) 0.096(10) 0.068(5) 0.002(4) 0.033(4) 0.006(4)
S1' 0.0614(13) 0.0430(8) 0.0430(12) -0.0015(7) 0.0118(9) -0.0045(7)
C3' 0.085(10) 0.076(9) 0.094(9) 0.029(7) 0.028(5) -0.040(7)
O1 0.0340(5) 0.0615(7) 0.0416(6) -0.0025(4) 0.0119(4) -0.0186(5)
O2 0.0593(7) 0.0431(6) 0.0833(9) -0.0012(5) 0.0266(6) -0.0127(6)
N1 0.0279(5) 0.0508(7) 0.0362(6) -0.0035(5) 0.0108(5) -0.0084(5)
N2 0.0257(5) 0.0530(7) 0.0357(6) -0.0059(5) 0.0066(5) -0.0119(5)
N3 0.0225(5) 0.0348(5) 0.0313(5) -0.0004(4) 0.0075(4) -0.0024(4)
C1 0.0442(9) 0.1205(19) 0.0389(9) 0.0111(10) 0.0136(7) 0.0021(10)
C2 0.0837(14) 0.0734(13) 0.0498(10) 0.0374(11) 0.0000(10) -0.0188(9)
C4 0.0367(7) 0.0444(8) 0.0279(6) -0.0004(6) 0.0079(5) -0.0030(6)
C5 0.0308(6) 0.0527(8) 0.0343(7) -0.0037(6) 0.0087(5) -0.0071(6)
C6 0.0260(6) 0.0363(7) 0.0324(6) 0.0003(5) 0.0093(5) -0.0006(5)
C7 0.0274(6) 0.0362(7) 0.0328(6) -0.0010(5) 0.0078(5) -0.0039(5)
C8 0.0211(6) 0.0394(7) 0.0383(7) 0.0006(5) 0.0072(5) -0.0027(5)
C9 0.0320(6) 0.0437(8) 0.0426(7) -0.0035(6) 0.0149(6) -0.0003(6)
C10 0.0348(6) 0.0358(7) 0.0363(7) -0.0040(5) 0.0106(5) 0.0049(5)
C11 0.0315(7) 0.0500(8) 0.0504(8) -0.0054(6) 0.0072(6) -0.0027(7)
C12 0.0440(8) 0.0482(9) 0.0559(9) -0.0123(7) 0.0105(7) -0.0120(7)
C13 0.0481(8) 0.0329(7) 0.0496(8) -0.0030(6) 0.0191(7) 0.0030(6)
C14 0.0354(7) 0.0418(8) 0.0500(8) 0.0038(6) 0.0047(6) 0.0083(6)
C15 0.0377(7) 0.0396(7) 0.0390(7) -0.0022(6) 0.0013(6) 0.0024(6)
C16 0.0661(11) 0.0635(11) 0.0783(13) 0.0186(9) 0.0249(10) -0.0066(10)
O3 0.0328(5) 0.0859(9) 0.0473(6) -0.0090(5) 0.0111(5) -0.0282(6)

loop_
_atom_type_symbol
_atom_type_description
_atom_type_scat_dispersion_real
_atom_type_scat_dispersion_imag
_atom_type_scat_source
C C 0.0033 0.0016 'International Tables Vol C Tables 4.2.6.8 and 6.1.1.4'
H H 0.0000 0.0000 'International Tables Vol C Tables 4.2.6.8 and 6.1.1.4'
N N 0.0061 0.0033 'International Tables Vol C Tables 4.2.6.8 and 6.1.1.4'
O O 0.0106 0.0060 'International Tables Vol C Tables 4.2.6.8 and 6.1.1.4'
S S 0.1246 0.1234 'International Tables Vol C Tables 4.2.6.8 and 6.1.1.4'

loop_
_geom_angle_atom_site_label_1
_geom_angle_atom_site_label_2
_geom_angle_atom_site_label_3
_geom_angle
_geom_angle_publ_flag
C1 S1 C4 95.81(15) no
C4 C3 C2 107.5(8) ?
C4 C3 H3 126.3 ?
C2 C3 H3 126.3 ?
C2 S1' C4 98.2(3) no
C4 C3' C1 102.1(9) no
C4 C3' H3' 128.9 ?
C1 C3' H3' 128.9 ?
C13 O2 C16 118.32(14) ?
C6 N1 N2 104.18(10) ?
C7 N2 N1 112.67(11) no
C7 N2 H2A 127.8(11) no
N1 N2 H2A 119.2(11) no
C7 N3 C6 107.44(10) no
C7 N3 C8 122.35(10) no
C6 N3 C8 129.45(11) no
C2 C1 S1 115.75(16) ?
C2 C1 C3' 107.2(5) ?
S1 C1 C3' 8.5(5) ?
C2 C1 H1 122.1 ?
S1 C1 H1 122.1 ?
C3' C1 H1 130.6 ?
C1 C2 S1' 119.0(2) ?
C1 C2 C3 110.4(4) ?
S1' C2 C3 8.6(6) ?
C1 C2 H2 124.8 ?
S1' C2 H2 116.2 ?
C3 C2 H2 124.8 ?
C3 C4 C3' 112.7(8) ?
C3 C4 C5 124.1(6) ?
C3' C4 C5 123.1(6) ?
C3 C4 S1' 0.7(7) ?
C3' C4 S1' 113.3(6) ?
C5 C4 S1' 123.4(2) ?
C3 C4 S1 110.5(6) ?
C3' C4 S1 2.2(7) ?
C5 C4 S1 125.30(14) ?
S1' C4 S1 111.2(2) ?
C6 C5 C4 115.37(11) ?
C6 C5 H5A 108.4 ?
C4 C5 H5A 108.4 ?
C6 C5 H5B 108.4 ?
C4 C5 H5B 108.4 ?
H5A C5 H5B 107.5 ?
N1 C6 N3 111.59(11) ?
N1 C6 C5 126.14(11) ?
N3 C6 C5 122.20(11) ?
O1 C7 N2 129.52(12) ?
O1 C7 N3 126.36(11) ?
N2 C7 N3 104.12(11) ?
N3 C8 C9 111.22(10) ?
N3 C8 H8A 109.4 ?
C9 C8 H8A 109.4 ?
N3 C8 H8B 109.4 ?
C9 C8 H8B 109.4 ?
H8A C8 H8B 108.0 ?
C10 C9 C8 112.76(11) ?
C10 C9 H9A 109.0 ?
C8 C9 H9A 109.0 ?
C10 C9 H9B 109.0 ?
C8 C9 H9B 109.0 ?
H9A C9 H9B 107.8 ?
C15 C10 C11 117.57(13) ?
C15 C10 C9 121.67(12) ?
C11 C10 C9 120.67(12) ?
C12 C11 C10 121.30(13) ?
C12 C11 H11 119.4 ?
C10 C11 H11 119.4 ?
C11 C12 C13 120.37(14) ?
C11 C12 H12 119.8 ?
C13 C12 H12 119.8 ?
O2 C13 C14 124.94(14) ?
O2 C13 C12 115.59(14) ?
C14 C13 C12 119.47(14) ?
C13 C14 C15 119.30(13) ?
C13 C14 H14 120.3 ?
C15 C14 H14 120.3 ?
C10 C15 C14 121.95(13) ?
C10 C15 H15 119.0 ?
C14 C15 H15 119.0 ?
O2 C16 H16A 109.5 ?
O2 C16 H16B 109.5 ?
H16A C16 H16B 109.5 ?
O2 C16 H16C 109.5 ?
H16A C16 H16C 109.5 ?
H16B C16 H16C 109.5 ?
H3A O3 H3B 107.9(19) ?

loop_
_geom_bond_atom_site_label_1
_geom_bond_atom_site_label_2
_geom_bond_distance
_geom_bond_publ_flag
S1 C1 1.568(3) no
S1 C4 1.674(2) no
C3 C4 1.402(10) ?
C3 C2 1.523(13) ?
C3 H3 0.9300 ?
S1' C2 1.488(6) no
S1' C4 1.630(5) no
C3' C4 1.422(14) no
C3' C1 1.666(14) no
C3' H3' 0.9300 ?
O1 C7 1.2386(15) ?
O2 C13 1.3695(18) ?
O2 C16 1.415(2) ?
N1 C6 1.2928(16) no
N1 N2 1.3817(16) no
N2 C7 1.3383(16) no
N2 H2A 0.867(19) ?
N3 C7 1.3724(16) ?
N3 C6 1.3745(16) ?
N3 C8 1.4604(15) ?
C1 C2 1.320(3) ?
C1 H1 0.9300 ?
C2 H2 0.9300 ?
C4 C5 1.4955(18) ?
C5 C6 1.4930(18) ?
C5 H5A 0.9700 ?
C5 H5B 0.9700 ?
C8 C9 1.5273(19) ?
C8 H8A 0.9700 ?
C8 H8B 0.9700 ?
C9 C10 1.5037(19) ?
C9 H9A 0.9700 ?
C9 H9B 0.9700 ?
C10 C15 1.3833(19) ?
C10 C11 1.390(2) ?
C11 C12 1.373(2) ?
C11 H11 0.9300 ?
C12 C13 1.387(2) ?
C12 H12 0.9300 ?
C13 C14 1.382(2) ?
C14 C15 1.388(2) ?
C14 H14 0.9300 ?
C15 H15 0.9300 ?
C16 H16A 0.9600 ?
C16 H16B 0.9600 ?
C16 H16C 0.9600 ?
O3 H3A 0.85(2) ?
O3 H3B 0.86(2) ?

loop_
_geom_hbond_atom_site_label_D
_geom_hbond_atom_site_label_H
_geom_hbond_atom_site_label_A
_geom_hbond_site_symmetry_A
_geom_hbond_distance_DH
_geom_hbond_distance_HA
_geom_hbond_distance_DA
_geom_hbond_angle_DHA
N2 H2A O3 1_554 0.867(19) 1.975(19) 2.8334(16) 170.3(16)
O3 H3A O1 3_655 0.85(2) 1.95(2) 2.7679(15) 163.6(19)
O3 H3B O1 1_456 0.86(2) 1.97(2) 2.8231(15) 175(2)

loop_
_geom_torsion_atom_site_label_1
_geom_torsion_atom_site_label_2
_geom_torsion_atom_site_label_3
_geom_torsion_atom_site_label_4
_geom_torsion
C6 N1 N2 C7 0.15(16)
C4 S1 C1 C2 -0.15(19)
C4 S1 C1 C3' -2(4)
C4 C3' C1 C2 -0.6(9)
C4 C3' C1 S1 178(5)
S1 C1 C2 S1' -0.8(3)
C3' C1 C2 S1' -0.5(6)
S1 C1 C2 C3 -0.3(5)
C3' C1 C2 C3 -0.1(7)
C4 S1' C2 C1 1.2(3)
C4 S1' C2 C3 -1(4)
C4 C3 C2 C1 0.7(8)
C4 C3 C2 S1' 178(4)
C2 C3 C4 C3' -1.2(10)
C2 C3 C4 C5 -177.1(3)
C2 C3 C4 S1' -157.00(5)
C2 C3 C4 S1 -0.8(7)
C1 C3' C4 C3 1.1(11)
C1 C3' C4 C5 177.1(3)
C1 C3' C4 S1' 1.4(10)
C1 C3' C4 S1 -8(17)
C2 S1' C4 C3 23.00(3)
C2 S1' C4 C3' -1.6(7)
C2 S1' C4 C5 -177.30(15)
C2 S1' C4 S1 -1.2(2)
C1 S1 C4 C3 0.6(5)
C1 S1 C4 C3' 172(18)
C1 S1 C4 C5 176.87(13)
C1 S1 C4 S1' 0.9(2)
C3 C4 C5 C6 -119.9(6)
C3' C4 C5 C6 64.6(8)
S1' C4 C5 C6 -120.2(2)
S1 C4 C5 C6 64.33(18)
N2 N1 C6 N3 -0.32(15)
N2 N1 C6 C5 -177.25(13)
C7 N3 C6 N1 0.38(15)
C8 N3 C6 N1 170.39(12)
C7 N3 C6 C5 177.45(12)
C8 N3 C6 C5 -12.5(2)
C4 C5 C6 N1 -15.2(2)
C4 C5 C6 N3 168.18(12)
N1 N2 C7 O1 178.89(14)
N1 N2 C7 N3 0.07(15)
C6 N3 C7 O1 -179.12(13)
C8 N3 C7 O1 10.0(2)
C6 N3 C7 N2 -0.25(14)
C8 N3 C7 N2 -171.14(11)
C7 N3 C8 C9 74.50(15)
C6 N3 C8 C9 -94.21(15)
N3 C8 C9 C10 64.61(14)
C8 C9 C10 C15 -87.12(16)
C8 C9 C10 C11 89.39(15)
C15 C10 C11 C12 0.9(2)
C9 C10 C11 C12 -175.74(14)
C10 C11 C12 C13 0.9(2)
C16 O2 C13 C14 7.3(2)
C16 O2 C13 C12 -172.27(16)
C11 C12 C13 O2 177.43(14)
C11 C12 C13 C14 -2.2(2)
O2 C13 C14 C15 -178.05(14)
C12 C13 C14 C15 1.5(2)
C11 C10 C15 C14 -1.6(2)
C9 C10 C15 C14 175.04(13)
C13 C14 C15 C10 0.4(2)
